data_4112833
loop_
_publ_author_name
'Shinji Yamada'
'Tomoko Misono'
'Seiji Tsuzuki'

_publ_section_title
;
 Cation-\p Interactions of a Thiocarbonyl Group and a Carbonyl Group with
 a Pyridinium Nucleus
;
_journal_name_full 'Journal of the American Chemical Society'
_journal_page_first 9862
_journal_page_last 9872
_journal_paper_doi 10.1021/ja0490119
_journal_volume 126
_journal_year 2004
_chemical_formula_sum 'C16 H15 Br N2 O3'
_chemical_formula_weight 363.21
_chemical_melting_point 382(1)
_chemical_name_systematic
; 
 1-Benzyl-3-(2-oxo-oxazolidine-3-carbonyl)pyridinium bromide  
;
_space_group_IT_number 9
_symmetry_cell_setting monoclinic
_symmetry_space_group_name_Hall 'C -2yc'
_symmetry_space_group_name_H-M 'C 1 c 1'
_atom_sites_solution_hydrogens geom
_atom_sites_solution_primary direct
_atom_sites_solution_secondary difmap
_audit_creation_method SHELXL-93
_cell_angle_alpha 90.00
_cell_angle_beta 94.679(15)
_cell_angle_gamma 90.00
_cell_formula_units_Z 4
_cell_length_a 13.312(3)
_cell_length_b 9.675(3)
_cell_length_c 14.273(3)
_cell_measurement_temperature 293(2)
_cell_volume 1832.1(8)
_computing_cell_refinement 'Rigaku afc7r'
_computing_data_collection 'Rigaku afc7r'
_computing_molecular_graphics SHELXTL
_computing_publication_material SHELXL-93
_computing_structure_refinement 'SHELXL-93 (Sheldrick, 1993)'
_computing_structure_solution 'SHELXS-86 (Sheldrick, 1990)'
_diffrn_ambient_temperature 293(2)
_diffrn_measurement_device 'Rigaku afc7r'
_diffrn_radiation_monochromator graphite
_diffrn_radiation_source 'fine-focus sealed tube'
_diffrn_radiation_type CuK\a
_diffrn_radiation_wavelength 1.54178
_diffrn_reflns_av_R_equivalents 0.0000
_diffrn_reflns_av_sigmaI/netI 0.0161
_diffrn_reflns_limit_h_max 15
_diffrn_reflns_limit_h_min 0
_diffrn_reflns_limit_k_max 11
_diffrn_reflns_limit_k_min 0
_diffrn_reflns_limit_l_max 17
_diffrn_reflns_limit_l_min -16
_diffrn_reflns_number 1690
_diffrn_reflns_theta_max 67.93
_diffrn_reflns_theta_min 5.66
_exptl_absorpt_coefficient_mu 3.167
_exptl_absorpt_correction_type multi-scan
_exptl_crystal_colour colorless
_exptl_crystal_density_diffrn 1.317
_exptl_crystal_description prismatic
_exptl_crystal_F_000 736
_exptl_crystal_size_max 0.35
_exptl_crystal_size_mid 0.1
_exptl_crystal_size_min 0.1
_refine_diff_density_max 2.510
_refine_diff_density_min -0.797
_refine_diff_density_rms 0.188
_refine_ls_abs_structure_details 'Flack H D (1983), Acta Cryst. A39, 876-881'
_refine_ls_abs_structure_Flack 0.00
_refine_ls_extinction_coef 0.0066(13)
_refine_ls_extinction_expression Fc^*^=kFc[1+0.001xFc^2^\l^3^/sin(2\q)]^-1/4^
_refine_ls_extinction_method SHELXL
_refine_ls_goodness_of_fit_all 1.366
_refine_ls_goodness_of_fit_obs 1.365
_refine_ls_matrix_type full
_refine_ls_number_parameters 188
_refine_ls_number_reflns 1660
_refine_ls_number_restraints 2
_refine_ls_restrained_S_all 1.549
_refine_ls_restrained_S_obs 1.364
_refine_ls_R_factor_all 0.0905
_refine_ls_R_factor_obs 0.0787
_refine_ls_shift/esd_max 0.064
_refine_ls_shift/esd_mean 0.010
_refine_ls_structure_factor_coef Fsqd
_refine_ls_weighting_details 'w=1/[\s^2^(Fo^2^)+(0.1664P)^2^+0.0000P] where P=(Fo^2^+2Fc^2^)/3'
_refine_ls_weighting_scheme calc
_refine_ls_wR_factor_all 0.2483
_refine_ls_wR_factor_obs 0.2174
_reflns_number_observed 1626
_reflns_number_total 1690
_reflns_observed_criterion >2sigma(I)
_cod_data_source_file ja0490119si20040312_111626_4.cif
_cod_data_source_block 4
_cod_depositor_comments
;
The following automatic conversions were performed:

'_refine_ls_weighting_scheme' value 'calc
w=1/[\s^2^(Fo^2^)+(0.1664P)^2^+0.0000P] where P=(Fo^2^+2Fc^2^)/3' was
changed to 'calc'. New tag '_refine_ls_weighting_details' was
created. The value of the new tag was set to
'w=1/[\s^2^(Fo^2^)+(0.1664P)^2^+0.0000P] where P=(Fo^2^+2Fc^2^)/3'.

Automatic conversion script
Id: cif_fix_values 3143 2015-03-26 13:38:13Z robertas 
;
_cod_original_cell_volume 1832.1(7)
_cod_database_code 4112833

loop_
_symmetry_equiv_pos_as_xyz
'x, y, z'
'x, -y, z+1/2'
'x+1/2, y+1/2, z'
'x+1/2, -y+1/2, z+1/2'

loop_
_atom_site_aniso_label
_atom_site_aniso_U_11
_atom_site_aniso_U_22
_atom_site_aniso_U_33
_atom_site_aniso_U_23
_atom_site_aniso_U_13
_atom_site_aniso_U_12
Br1 0.0327(7) 0.0424(7) 0.0353(7) -0.0053(4) -0.0062(4) -0.0030(4)
O1 0.055(5) 0.034(4) 0.041(4) 0.014(3) 0.016(4) 0.004(3)
O2 0.065(6) 0.061(4) 0.025(4) 0.010(4) 0.010(4) 0.008(5)
O3 0.037(4) 0.036(3) 0.042(4) 0.005(3) 0.004(3) 0.005(3)
N1 0.041(4) 0.031(4) 0.028(4) -0.007(3) 0.004(3) 0.006(3)
N2 0.024(3) 0.026(3) 0.030(4) -0.004(3) 0.012(3) 0.001(3)
C1 0.034(6) 0.038(6) 0.031(6) 0.004(3) 0.003(5) 0.010(3)
C3 0.037(5) 0.036(5) 0.058(7) -0.012(5) 0.004(5) 0.007(4)
C2 0.117(14) 0.083(9) 0.024(5) -0.006(6) 0.014(6) -0.004(9)
C4 0.020(3) 0.021(3) 0.030(4) -0.003(3) -0.001(3) 0.008(3)
C5 0.017(5) 0.021(6) 0.042(6) 0.004(3) -0.002(4) -0.001(3)
C6 0.018(3) 0.025(4) 0.029(4) 0.005(3) -0.007(3) -0.003(3)
C7 0.036(6) 0.036(4) 0.023(5) 0.000(3) 0.002(4) 0.012(3)
C8 0.043(5) 0.051(6) 0.050(6) -0.002(5) -0.012(5) -0.001(5)
C9 0.036(4) 0.043(5) 0.044(5) -0.002(4) -0.005(4) 0.012(4)
C10 0.028(4) 0.030(4) 0.042(4) 0.009(4) 0.008(4) 0.012(3)
C11 0.028(4) 0.035(5) 0.035(5) 0.002(4) -0.001(4) -0.001(4)
C12 0.042(5) 0.051(6) 0.029(5) 0.005(4) 0.002(4) -0.001(4)
C13 0.054(9) 0.087(12) 0.048(9) 0.018(6) -0.005(7) -0.006(6)
C14 0.041(6) 0.049(7) 0.109(12) 0.037(7) 0.001(7) -0.011(5)
C15 0.057(7) 0.033(6) 0.100(12) 0.005(6) 0.027(8) 0.008(5)
C16 0.061(9) 0.024(5) 0.089(11) -0.009(5) 0.006(8) 0.024(4)

loop_
_atom_site_label
_atom_site_type_symbol
_atom_site_fract_x
_atom_site_fract_y
_atom_site_fract_z
_atom_site_U_iso_or_equiv
_atom_site_thermal_displace_type
_atom_site_occupancy
_atom_site_calc_flag
_atom_site_refinement_flags
Br1 Br 0.82957(7) 0.21168(7) 0.73313(7) 0.0373(5) Uani 1 d .
O1 O 0.5637(7) 0.1031(8) 0.6706(6) 0.043(2) Uani 1 d .
O2 O 0.5631(8) 0.2579(12) 0.7860(6) 0.050(2) Uani 1 d .
O3 O 0.5332(5) 0.4558(7) 0.5068(5) 0.038(2) Uani 1 d .
N1 N 0.5661(7) 0.3410(9) 0.6429(6) 0.033(2) Uani 1 d .
N2 N 0.7079(5) 0.0563(7) 0.4595(5) 0.0261(14) Uani 1 d .
C1 C 0.5655(10) 0.2217(9) 0.6953(9) 0.034(2) Uani 1 d .
C3 C 0.5517(8) 0.4640(11) 0.6988(9) 0.044(2) Uani 1 d .
H3A H 0.4829(8) 0.4974(11) 0.6909(9) 0.052 Uiso 1 calc R
H3B H 0.5976(8) 0.5377(11) 0.6847(9) 0.052 Uiso 1 calc R
C2 C 0.5771(16) 0.4045(18) 0.7954(8) 0.074(4) Uani 1 d .
H2A H 0.6462(16) 0.4257(18) 0.8174(8) 0.089 Uiso 1 calc R
H2B H 0.5328(16) 0.4421(18) 0.8397(8) 0.089 Uiso 1 calc R
C4 C 0.5598(6) 0.3517(7) 0.5452(6) 0.023(2) Uani 1 d .
C5 C 0.5893(8) 0.2267(8) 0.4894(9) 0.027(2) Uani 1 d .
C6 C 0.6778(6) 0.1574(8) 0.5167(6) 0.025(2) Uani 1 d .
H6 H 0.7154(6) 0.1794(8) 0.5725(6) 0.030 Uiso 1 calc R
C7 C 0.5368(9) 0.2001(9) 0.4050(8) 0.032(2) Uani 1 d .
H7 H 0.4793(9) 0.2507(9) 0.3858(8) 0.038 Uiso 1 calc R
C8 C 0.5703(9) 0.0975(13) 0.3492(9) 0.049(2) Uani 1 d .
H8 H 0.5357(9) 0.0787(13) 0.2914(9) 0.059 Uiso 1 calc R
C9 C 0.6548(8) 0.0219(11) 0.3781(7) 0.041(2) Uani 1 d .
H9 H 0.6751(8) -0.0516(11) 0.3421(7) 0.050 Uiso 1 calc R
C10 C 0.8045(7) -0.0184(9) 0.4863(7) 0.033(2) Uani 1 d .
H10A H 0.8480(7) 0.0413(9) 0.5264(7) 0.040 Uiso 1 calc R
H10B H 0.8383(7) -0.0366(9) 0.4298(7) 0.040 Uiso 1 calc R
C11 C 0.7908(6) -0.1546(4) 0.5373(5) 0.033(2) Uani 1 d G
C12 C 0.7931(7) -0.1549(6) 0.6348(4) 0.041(2) Uani 1 d G
H12 H 0.7968(10) -0.0718(7) 0.6677(5) 0.049 Uiso 1 calc R
C13 C 0.7898(9) -0.2793(8) 0.6832(5) 0.064(4) Uani 1 d G
H13 H 0.7914(13) -0.2795(11) 0.7484(5) 0.076 Uiso 1 calc R
C14 C 0.7843(8) -0.4034(6) 0.6339(7) 0.067(4) Uani 1 d G
H14 H 0.7821(11) -0.4867(7) 0.6663(8) 0.080 Uiso 1 calc R
C15 C 0.7820(7) -0.4031(4) 0.5364(7) 0.062(4) Uani 1 d G
H15 H 0.7783(10) -0.4861(5) 0.5035(8) 0.075 Uiso 1 calc R
C16 C 0.7852(8) -0.2787(6) 0.4881(5) 0.058(4) Uani 1 d G
H16 H 0.7837(12) -0.2784(8) 0.4228(5) 0.070 Uiso 1 calc R

loop_
_atom_type_symbol
_atom_type_description
_atom_type_scat_dispersion_real
_atom_type_scat_dispersion_imag
_atom_type_scat_source
C C 0.0181 0.0091 'International Tables Vol C Tables 4.2.6.8 and 6.1.1.4'
H H 0.0000 0.0000 'International Tables Vol C Tables 4.2.6.8 and 6.1.1.4'
N N 0.0311 0.0180 'International Tables Vol C Tables 4.2.6.8 and 6.1.1.4'
O O 0.0492 0.0322 'International Tables Vol C Tables 4.2.6.8 and 6.1.1.4'
Br Br -0.6763 1.2805 'International Tables Vol C Tables 4.2.6.8 and 6.1.1.4'

loop_
_geom_angle_atom_site_label_1
_geom_angle_atom_site_label_2
_geom_angle_atom_site_label_3
_geom_angle
_geom_angle_site_symmetry_1
_geom_angle_site_symmetry_3
C1 O1 C6 93.0(7) . .
C1 O1 C5 82.3(7) . .
C6 O1 C5 28.0(2) . .
C1 O1 N2 110.8(7) . .
C6 O1 N2 17.8(2) . .
C5 O1 N2 39.0(2) . .
C1 O1 C7 93.1(7) . .
C6 O1 C7 37.7(3) . .
C5 O1 C7 16.0(3) . .
N2 O1 C7 41.9(2) . .
C1 O1 C9 116.0(7) . .
C6 O1 C9 27.0(2) . .
C5 O1 C9 35.4(3) . .
N2 O1 C9 15.4(2) . .
C7 O1 C9 31.9(2) . .
C1 O1 C8 107.6(7) . .
C6 O1 C8 33.8(2) . .
C5 O1 C8 25.8(3) . .
N2 O1 C8 30.6(2) . .
C7 O1 C8 16.0(2) . .
C9 O1 C8 17.4(2) . .
C1 O1 N2 61.4(8) . 3_455
C6 O1 N2 86.3(2) . 3_455
C5 O1 N2 58.6(2) . 3_455
N2 O1 N2 95.9(2) . 3_455
C7 O1 N2 54.6(2) . 3_455
C9 O1 N2 86.2(2) . 3_455
C8 O1 N2 69.1(2) . 3_455
C1 O1 C6 53.7(8) . 3_455
C6 O1 C6 92.1(2) . 3_455
C5 O1 C6 65.0(2) . 3_455
N2 O1 C6 103.4(2) . 3_455
C7 O1 C6 62.8(2) . 3_455
C9 O1 C6 94.7(2) . 3_455
C8 O1 C6 77.8(2) . 3_455
N2 O1 C6 9.29(8) 3_455 3_455
C1 O1 C9 69.7(8) . 3_455
C6 O1 C9 83.2(3) . 3_455
C5 O1 C9 55.2(3) . 3_455
N2 O1 C9 90.8(2) . 3_455
C7 O1 C9 48.9(2) . 3_455
C9 O1 C9 79.7(2) . 3_455
C8 O1 C9 62.4(2) . 3_455
N2 O1 C9 8.67(9) 3_455 3_455
C6 O1 C9 17.75(10) 3_455 3_455
C1 O1 C5 55.8(8) . 3_455
C6 O1 C5 93.5(3) . 3_455
C5 O1 C5 66.1(2) . 3_455
N2 O1 C5 104.2(2) . 3_455
C7 O1 C5 63.2(2) . 3_455
C9 O1 C5 95.0(2) . 3_455
C8 O1 C5 77.9(2) . 3_455
N2 O1 C5 8.86(10) 3_455 3_455
C6 O1 C5 2.47(8) 3_455 3_455
C9 O1 C5 16.82(11) 3_455 3_455
C1 O1 C8 68.9(8) . 3_455
C6 O1 C8 85.5(3) . 3_455
C5 O1 C8 57.5(3) . 3_455
N2 O1 C8 93.1(2) . 3_455
C7 O1 C8 51.3(2) . 3_455
C9 O1 C8 82.1(2) . 3_455
C8 O1 C8 64.7(2) . 3_455
N2 O1 C8 7.53(9) 3_455 3_455
C6 O1 C8 16.17(10) 3_455 3_455
C9 O1 C8 2.37(12) 3_455 3_455
C5 O1 C8 15.00(11) 3_455 3_455
C1 O2 C2 109.5(9) . .
C1 N1 C4 127.2(9) . .
C1 N1 C3 112.4(9) . .
C4 N1 C3 119.2(8) . .
C9 N2 C6 122.4(7) . .
C9 N2 C10 118.6(7) . .
C6 N2 C10 119.0(7) . .
C9 N2 O1 117.2(6) . .
C6 N2 O1 39.6(4) . .
C10 N2 O1 109.9(5) . .
O1 C1 O2 122.0(10) . .
O1 C1 N1 130.0(12) . .
O2 C1 N1 107.9(9) . .
N1 C3 C2 99.2(10) . .
O2 C2 C3 106.0(11) . .
O3 C4 N1 121.1(7) . .
O3 C4 C5 120.9(8) . .
N1 C4 C5 118.0(7) . .
C7 C5 C6 121.3(10) . .
C7 C5 C4 118.5(8) . .
C6 C5 C4 119.3(9) . .
C7 C5 O1 128.3(7) . .
C6 C5 O1 73.0(6) . .
C4 C5 O1 78.8(6) . .
N2 C6 C5 117.9(8) . .
N2 C6 O1 122.6(5) . .
C5 C6 O1 79.0(6) . .
C5 C7 C8 118.7(10) . .
C5 C7 O1 35.7(5) . .
C8 C7 O1 112.5(7) . .
C7 C8 C9 120.6(11) . .
C7 C8 O1 51.5(6) . .
C9 C8 O1 77.9(7) . .
N2 C9 C8 118.9(9) . .
N2 C9 O1 47.3(5) . .
C8 C9 O1 84.8(7) . .
N2 C10 C11 113.9(7) . .
C12 C11 C16 120.0 . .
C12 C11 C10 119.1(5) . .
C16 C11 C10 120.6(5) . .
C13 C12 C11 120.0 . .
C14 C13 C12 120.0 . .
C13 C14 C15 120.0 . .
C16 C15 C14 120.0 . .
C15 C16 C11 120.0 . .

loop_
_geom_bond_atom_site_label_1
_geom_bond_atom_site_label_2
_geom_bond_distance
_geom_bond_site_symmetry_2
O1 C1 1.201(13) .
O1 C6 2.820(11) .
O1 C5 2.895(14) .
O1 N2 3.730(10) .
O1 C7 3.894(13) .
O1 C9 4.511(14) .
O1 C8 4.60(2) .
O1 N2 6.958(11) 3_455
O1 C6 7.625(12) 3_455
O1 C9 7.731(13) 3_455
O1 C5 8.962(12) 3_455
O1 C8 9.063(15) 3_455
O2 C1 1.34(2) .
O2 C2 1.44(2) .
O3 C4 1.187(10) .
N1 C1 1.376(14) .
N1 C4 1.393(12) .
N1 C3 1.455(13) .
N2 C9 1.351(13) .
N2 C6 1.355(11) .
N2 C10 1.498(10) .
C3 C2 1.51(2) .
C4 C5 1.517(12) .
C5 C7 1.37(2) .
C5 C6 1.383(11) .
C7 C8 1.37(2) .
C8 C9 1.376(15) .
C10 C11 1.523(9) .
C11 C12 1.39 .
C11 C16 1.39 .
C12 C13 1.39 .
C13 C14 1.39 .
C14 C15 1.39 .
C15 C16 1.39 .

loop_
_geom_torsion_atom_site_label_1
_geom_torsion_atom_site_label_2
_geom_torsion_atom_site_label_3
_geom_torsion_atom_site_label_4
_geom_torsion
_geom_torsion_site_symmetry_1
C1 O1 N2 C9 -112.8(11) .
C6 O1 N2 C9 -108.9(9) .
C5 O1 N2 C9 -66.9(7) .
C7 O1 N2 C9 -42.5(6) .
C9 O1 N2 C9 0.000(2) .
C8 O1 N2 C9 -23.0(6) .
N2 O1 N2 C9 -51.2(6) 3_455
C6 O1 N2 C9 -56.8(6) 3_455
C9 O1 N2 C9 -44.2(6) 3_455
C5 O1 N2 C9 -54.4(6) 3_455
C8 O1 N2 C9 -44.2(6) 3_455
C1 O1 N2 C6 -3.9(10) .
C6 O1 N2 C6 0.000(3) .
C5 O1 N2 C6 42.0(6) .
C7 O1 N2 C6 66.4(6) .
C9 O1 N2 C6 108.9(9) .
C8 O1 N2 C6 85.9(7) .
N2 O1 N2 C6 57.7(6) 3_455
C6 O1 N2 C6 52.1(6) 3_455
C9 O1 N2 C6 64.7(6) 3_455
C5 O1 N2 C6 54.5(6) 3_455
C8 O1 N2 C6 64.7(6) 3_455
C1 O1 N2 C10 107.9(10) .
C6 O1 N2 C10 111.8(8) .
C5 O1 N2 C10 153.8(7) .
C7 O1 N2 C10 178.2(6) .
C9 O1 N2 C10 -139.3(9) .
C8 O1 N2 C10 -162.4(7) .
N2 O1 N2 C10 169.5(5) 3_455
C6 O1 N2 C10 163.8(5) 3_455
C9 O1 N2 C10 176.4(5) 3_455
C5 O1 N2 C10 166.2(5) 3_455
C8 O1 N2 C10 176.5(5) 3_455
C6 O1 C1 O2 -149.7(11) .
C5 O1 C1 O2 -175.6(13) .
N2 O1 C1 O2 -148.5(10) .
C7 O1 C1 O2 172.5(11) .
C9 O1 C1 O2 -164.3(9) .
C8 O1 C1 O2 179.3(10) .
N2 O1 C1 O2 126.2(14) 3_455
C6 O1 C1 O2 119.9(15) 3_455
C9 O1 C1 O2 128.7(13) 3_455
C5 O1 C1 O2 118.1(14) 3_455
C8 O1 C1 O2 126.3(13) 3_455
C6 O1 C1 N1 33.0(15) .
C5 O1 C1 N1 7.1(14) .
N2 O1 C1 N1 34.2(17) .
C7 O1 C1 N1 -4.8(15) .
C9 O1 C1 N1 18.4(18) .
C8 O1 C1 N1 1.9(17) .
N2 O1 C1 N1 -51.2(12) 3_455
C6 O1 C1 N1 -57.5(12) 3_455
C9 O1 C1 N1 -48.6(13) 3_455
C5 O1 C1 N1 -59.2(13) 3_455
C8 O1 C1 N1 -51.0(13) 3_455
C2 O2 C1 O1 173.8(15) .
C2 O2 C1 N1 -8.3(16) .
C4 N1 C1 O1 3.5(21) .
C3 N1 C1 O1 170.6(14) .
C4 N1 C1 O2 -174.1(10) .
C3 N1 C1 O2 -7.1(13) .
C1 N1 C3 C2 18.0(14) .
C4 N1 C3 C2 -173.8(11) .
C1 O2 C2 C3 19.8(18) .
N1 C3 C2 O2 -21.7(16) .
C1 N1 C4 O3 158.7(10) .
C3 N1 C4 O3 -7.6(13) .
C1 N1 C4 C5 -22.1(14) .
C3 N1 C4 C5 171.7(9) .
O3 C4 C5 C7 -36.7(14) .
N1 C4 C5 C7 144.0(9) .
O3 C4 C5 C6 132.5(9) .
N1 C4 C5 C6 -46.7(12) .
O3 C4 C5 O1 -164.4(8) .
N1 C4 C5 O1 16.3(7) .
C1 O1 C5 C7 -131.8(11) .
C6 O1 C5 C7 116.8(11) .
N2 O1 C5 C7 90.9(9) .
C7 O1 C5 C7 0.0 .
C9 O1 C5 C7 65.9(8) .
C8 O1 C5 C7 36.9(7) .
N2 O1 C5 C7 -70.7(8) 3_455
C6 O1 C5 C7 -78.3(8) 3_455
C9 O1 C5 C7 -61.2(8) 3_455
C5 O1 C5 C7 -75.9(8) 3_455
C8 O1 C5 C7 -61.9(8) 3_455
C1 O1 C5 C6 111.4(10) .
C6 O1 C5 C6 0.000(4) .
N2 O1 C5 C6 -25.9(4) .
C7 O1 C5 C6 -116.8(11) .
C9 O1 C5 C6 -50.9(5) .
C8 O1 C5 C6 -79.9(7) .
N2 O1 C5 C6 172.5(6) 3_455
C6 O1 C5 C6 164.9(6) 3_455
C9 O1 C5 C6 -178.0(6) 3_455
C5 O1 C5 C6 167.3(5) 3_455
C8 O1 C5 C6 -178.7(6) 3_455
C1 O1 C5 C4 -14.2(9) .
C6 O1 C5 C4 -125.6(8) .
N2 O1 C5 C4 -151.5(7) .
C7 O1 C5 C4 117.6(11) .
C9 O1 C5 C4 -176.5(8) .
C8 O1 C5 C4 154.5(9) .
N2 O1 C5 C4 46.8(4) 3_455
C6 O1 C5 C4 39.3(4) 3_455
C9 O1 C5 C4 56.4(4) 3_455
C5 O1 C5 C4 41.7(5) 3_455
C8 O1 C5 C4 55.6(4) 3_455
C9 N2 C6 C5 0.0(12) .
C10 N2 C6 C5 178.7(7) .
O1 N2 C6 C5 -94.7(9) .
C9 N2 C6 O1 94.7(9) .
C10 N2 C6 O1 -86.6(8) .
O1 N2 C6 O1 0.000(1) .
C7 C5 C6 N2 -3.7(14) .
C4 C5 C6 N2 -172.6(8) .
O1 C5 C6 N2 121.2(7) .
C7 C5 C6 O1 -125.0(10) .
C4 C5 C6 O1 66.1(8) .
O1 C5 C6 O1 0.000(2) .
C1 O1 C6 N2 176.4(9) .
C5 O1 C6 N2 -116.2(8) .
N2 O1 C6 N2 0.000(2) .
C7 O1 C6 N2 -92.5(6) .
C9 O1 C6 N2 -33.7(5) .
C8 O1 C6 N2 -65.8(6) .
N2 O1 C6 N2 -122.6(6) 3_455
C6 O1 C6 N2 -129.8(6) 3_455
C9 O1 C6 N2 -114.5(6) 3_455
C5 O1 C6 N2 -127.8(6) 3_455
C8 O1 C6 N2 -115.1(6) 3_455
C1 O1 C6 C5 -67.5(9) .
C5 O1 C6 C5 0.000(3) .
N2 O1 C6 C5 116.2(8) .
C7 O1 C6 C5 23.7(5) .
C9 O1 C6 C5 82.4(6) .
C8 O1 C6 C5 50.4(6) .
N2 O1 C6 C5 -6.4(5) 3_455
C6 O1 C6 C5 -13.7(6) 3_455
C9 O1 C6 C5 1.7(5) 3_455
C5 O1 C6 C5 -11.6(5) 3_455
C8 O1 C6 C5 1.1(5) 3_455
C6 C5 C7 C8 3.4(16) .
C4 C5 C7 C8 172.4(10) .
O1 C5 C7 C8 -89.1(13) .
C6 C5 C7 O1 92.5(9) .
C4 C5 C7 O1 -98.4(12) .
O1 C5 C7 O1 0.0 .
C1 O1 C7 C5 47.7(11) .
C6 O1 C7 C5 -43.2(9) .
C5 O1 C7 C5 0.0 .
N2 O1 C7 C5 -70.4(9) .
C9 O1 C7 C5 -90.3(10) .
C8 O1 C7 C5 -108.4(13) .
N2 O1 C7 C5 99.0(8) 3_455
C6 O1 C7 C5 93.9(8) 3_455
C9 O1 C7 C5 107.3(9) 3_455
C5 O1 C7 C5 96.6(8) 3_455
C8 O1 C7 C5 107.4(9) 3_455
C1 O1 C7 C8 156.1(11) .
C6 O1 C7 C8 65.2(9) .
C5 O1 C7 C8 108.4(13) .
N2 O1 C7 C8 38.0(8) .
C9 O1 C7 C8 18.1(7) .
C8 O1 C7 C8 0.000(3) .
N2 O1 C7 C8 -152.7(9) 3_455
C6 O1 C7 C8 -157.8(9) 3_455
C9 O1 C7 C8 -144.4(10) 3_455
C5 O1 C7 C8 -155.0(9) 3_455
C8 O1 C7 C8 -144.2(10) 3_455
C5 C7 C8 C9 0.6(18) .
O1 C7 C8 C9 -38.6(15) .
C5 C7 C8 O1 39.1(7) .
O1 C7 C8 O1 0.000(2) .
C1 O1 C8 C7 -25.1(12) .
C6 O1 C8 C7 -93.0(9) .
C5 O1 C8 C7 -36.9(9) .
N2 O1 C8 C7 -126.2(10) .
C7 O1 C8 C7 0.000(5) .
C9 O1 C8 C7 -146.7(13) .
N2 O1 C8 C7 23.6(8) 3_455
C6 O1 C8 C7 20.2(8) 3_455
C9 O1 C8 C7 29.7(8) 3_455
C5 O1 C8 C7 22.7(8) 3_455
C8 O1 C8 C7 30.3(9) 3_455
C1 O1 C8 C9 121.6(11) .
C6 O1 C8 C9 53.7(7) .
C5 O1 C8 C9 109.8(10) .
N2 O1 C8 C9 20.5(6) .
C7 O1 C8 C9 146.7(13) .
C9 O1 C8 C9 0.000(3) .
N2 O1 C8 C9 170.3(7) 3_455
C6 O1 C8 C9 166.8(7) 3_455
C9 O1 C8 C9 176.4(8) 3_455
C5 O1 C8 C9 169.4(7) 3_455
C8 O1 C8 C9 177.0(7) 3_455
C6 N2 C9 C8 3.9(15) .
C10 N2 C9 C8 -174.8(10) .
O1 N2 C9 C8 49.4(12) .
C6 N2 C9 O1 -45.6(6) .
C10 N2 C9 O1 135.7(9) .
O1 N2 C9 O1 0.000(1) .
C7 C8 C9 N2 -4.1(18) .
O1 C8 C9 N2 -34.1(9) .
C7 C8 C9 O1 30.0(11) .
O1 C8 C9 O1 0.000(1) .
C1 O1 C9 N2 73.5(11) .
C6 O1 C9 N2 39.7(6) .
C5 O1 C9 N2 93.1(8) .
N2 O1 C9 N2 0.000(3) .
C7 O1 C9 N2 121.5(8) .
C8 O1 C9 N2 138.1(11) .
N2 O1 C9 N2 129.0(6) 3_455
C6 O1 C9 N2 125.2(6) 3_455
C9 O1 C9 N2 134.9(6) 3_455
C5 O1 C9 N2 127.7(6) 3_455
C8 O1 C9 N2 135.3(6) 3_455
C1 O1 C9 C8 -64.6(12) .
C6 O1 C9 C8 -98.4(8) .
C5 O1 C9 C8 -45.0(7) .
N2 O1 C9 C8 -138.1(11) .
C7 O1 C9 C8 -16.6(7) .
C8 O1 C9 C8 0.000(3) .
N2 O1 C9 C8 -9.1(7) 3_455
C6 O1 C9 C8 -12.9(7) 3_455
C9 O1 C9 C8 -3.2(7) 3_455
C5 O1 C9 C8 -10.4(7) 3_455
C8 O1 C9 C8 -2.8(6) 3_455
C9 N2 C10 C11 -85.0(10) .
C6 N2 C10 C11 96.3(9) .
O1 N2 C10 C11 53.7(8) .
N2 C10 C11 C12 -90.6(9) .
N2 C10 C11 C16 95.3(7) .
C16 C11 C12 C13 0.0 .
C10 C11 C12 C13 -174.2(7) .
C11 C12 C13 C14 0.0 .
C12 C13 C14 C15 0.0 .
C13 C14 C15 C16 0.0 .
C14 C15 C16 C11 0.0 .
C12 C11 C16 C15 0.0 .
C10 C11 C16 C15 174.1(7) .
